data_7222516
loop_
_publ_author_name
'Lukachuk, M.'
'Kal'ichak, Ya.M.'
'Poettgen, R.'

_publ_section_title
;
 The solid solution Tm Ni(1-x-y) In(1+x)
;
_journal_name_full
;
Zeitschrift fuer Naturforschung, Teil B. Anorganische Chemie, Organische 
Chemie (42,1987-)
;
_journal_page_first 893
_journal_page_last 897
_journal_volume 59
_journal_year 2004
_chemical_formula_sum 'In1.16 Ni0.8 Tm'
_chemical_name_systematic 'Tm Ni0.8 In1.16'
_space_group_IT_number 189
_symmetry_space_group_name_Hall 'P -6 -2'
_symmetry_space_group_name_H-M 'P -6 2 m'
_cell_angle_alpha 90
_cell_angle_beta 90
_cell_angle_gamma 120
_cell_formula_units_Z 3
_cell_length_a 7.5294
_cell_length_b 7.5294
_cell_length_c 3.6651
_cell_volume 179.944
_citation_journal_id_ASTM ZNBSEN
_cod_data_source_file Lukachuk_ZNBSEN_2004_1606.cif
_cod_data_source_block In1.16Ni0.8Tm1
_cod_original_cell_volume 179.9439
_cod_original_formula_sum 'In1.16 Ni0.8 Tm1'
_cod_database_code 7222516

loop_
_symmetry_equiv_pos_as_xyz
x,y,z
-x+y,-x,-z
-y,x-y,z
x,y,-z
-x+y,-x,z
-y,x-y,-z
y,x,z
x-y,-y,-z
-x,-x+y,z
y,x,-z
x-y,-y,z
-x,-x+y,-z

loop_
_atom_site_label
_atom_site_type_symbol
_atom_site_fract_x
_atom_site_fract_y
_atom_site_fract_z
_atom_site_occupancy
_atom_site_U_iso_or_equiv
Ni2 Ni 0.3333 0.6667 0.5 0.757 0.0
Ni1 Ni 0 0 0 0.873 0.0
In2 In 0.74677 0 0.5 1 0.0
In1 In 0.3333 0.6667 0.5 0.243 0.0
Tm1 Tm 0.40725 0 0 1 0.0
